data_7121231
loop_
_publ_author_name
'Borisova, Kseniya K.'
'Nikitina, Eugeniya V.'
'Novikov, Roman A.'
'Khrustalev, Victor N.'
'Dorovatovskii, Pavel V.'
'Zubavichus, Yan V.'
'Kuznetsov, Maxim L.'
'Zaytsev, Vladimir P.'
'Varlamov, Alexey V.'
'Zubkov, Fedor I.'

_publ_section_title
;
 Diels-Alder reactions between hexafluoro-2-butyne and bis-furyl dienes:
 kinetic versus thermodynamic control.
;
_journal_issue 23
_journal_name_full 'Chemical communications (Cambridge, England)'
_journal_page_first 2850
_journal_page_last 2853
_journal_paper_doi 10.1039/c7cc09466c
_journal_volume 54
_journal_year 2018
_chemical_absolute_configuration ad
_chemical_formula_moiety 'C21 H17 F6 N O2'
_chemical_formula_sum 'C21 H17 F6 N O2'
_chemical_formula_weight 429.36
_space_group_crystal_system orthorhombic
_space_group_IT_number 29
_space_group_name_Hall 'P 2c -2ac'
_space_group_name_H-M_alt 'P c a 21'
_symmetry_space_group_name_Hall 'P 2c -2ac'
_symmetry_space_group_name_H-M 'P c a 21'
_atom_sites_solution_hydrogens geom
_atom_sites_solution_primary difmap
_atom_sites_solution_secondary difmap
_audit_creation_method SHELXL-2014/6
_audit_update_record
;
2017-08-22 deposited with the CCDC.
2018-01-24 downloaded from the CCDC.
;
_cell_angle_alpha 90
_cell_angle_beta 90
_cell_angle_gamma 90
_cell_formula_units_Z 8
_cell_length_a 18.903(4)
_cell_length_b 5.5733(11)
_cell_length_c 36.080(7)
_cell_measurement_reflns_used 600
_cell_measurement_temperature 100(2)
_cell_measurement_theta_max 33.0
_cell_measurement_theta_min 3.3
_cell_volume 3801.1(13)
_computing_cell_refinement 'iMosflm (Battye et al., 2011)'
_computing_data_collection 'Marccd (Doyle, 2011)'
_computing_data_reduction iMosflm
_computing_molecular_graphics 'SHELXTL (Sheldrick, 2015)'
_computing_publication_material SHELXTL
_computing_structure_refinement 'SHELXL (Sheldrick, 2015)'
_computing_structure_solution 'SHELXT (Sheldrick, 2015)'
_diffrn_ambient_temperature 100(2)
_diffrn_measured_fraction_theta_full 0.957
_diffrn_measured_fraction_theta_max 0.958
_diffrn_measurement_device_type 'MAR CCD'
_diffrn_measurement_method '/f scan'
_diffrn_radiation_type synchrotron
_diffrn_radiation_wavelength 0.96990
_diffrn_reflns_av_R_equivalents 0.1078
_diffrn_reflns_av_unetI/netI 0.1216
_diffrn_reflns_Laue_measured_fraction_full 0.957
_diffrn_reflns_Laue_measured_fraction_max 0.958
_diffrn_reflns_limit_h_max 22
_diffrn_reflns_limit_h_min -22
_diffrn_reflns_limit_k_max 6
_diffrn_reflns_limit_k_min -6
_diffrn_reflns_limit_l_max 43
_diffrn_reflns_limit_l_min -43
_diffrn_reflns_number 32286
_diffrn_reflns_point_group_measured_fraction_full 0.944
_diffrn_reflns_point_group_measured_fraction_max 0.944
_diffrn_reflns_theta_full 35.587
_diffrn_reflns_theta_max 36.000
_diffrn_reflns_theta_min 3.321
_exptl_absorpt_coefficient_mu 0.300
_exptl_absorpt_correction_T_max 0.950
_exptl_absorpt_correction_T_min 0.930
_exptl_absorpt_correction_type multi-scan
_exptl_absorpt_process_details 'Scala (Evans, 2005)'
_exptl_crystal_colour colourless
_exptl_crystal_density_diffrn 1.501
_exptl_crystal_description prism
_exptl_crystal_F_000 1760
_exptl_crystal_size_max 0.20
_exptl_crystal_size_mid 0.15
_exptl_crystal_size_min 0.15
_refine_diff_density_max 0.461
_refine_diff_density_min -0.458
_refine_diff_density_rms 0.085
_refine_ls_abs_structure_details
;
 Flack x determined using 1846 quotients [(I+)-(I-)]/[(I+)+(I-)]
 (Parsons, Flack and Wagner, Acta Cryst. B69 (2013) 249-259).
;
_refine_ls_abs_structure_Flack -0.1(2)
_refine_ls_extinction_method none
_refine_ls_goodness_of_fit_ref 0.915
_refine_ls_hydrogen_treatment constr
_refine_ls_matrix_type full
_refine_ls_number_parameters 529
_refine_ls_number_reflns 6705
_refine_ls_number_restraints 45
_refine_ls_restrained_S_all 0.915
_refine_ls_R_factor_all 0.1426
_refine_ls_R_factor_gt 0.1099
_refine_ls_shift/su_max 0.001
_refine_ls_shift/su_mean 0.000
_refine_ls_structure_factor_coef Fsqd
_refine_ls_weighting_details 'w=1/[\s^2^(Fo^2^)+20P] where P=(Fo^2^+2Fc^2^)/3'
_refine_ls_weighting_scheme calc
_refine_ls_wR_factor_gt 0.2352
_refine_ls_wR_factor_ref 0.2601
_reflns_Friedel_coverage 0.938
_reflns_Friedel_fraction_full 0.930
_reflns_Friedel_fraction_max 0.930
_reflns_number_gt 4745
_reflns_number_total 6705
_reflns_threshold_expression 'I > 2\s(I)'
_cod_data_source_file c7cc09466c2.cif
_cod_data_source_block 2
_cod_depositor_comments 'Adding full bibliography for 7121226--7121231.cif.'
_cod_database_code 7121231
_shelx_space_group_comment
;
The symmetry employed for this shelxl refinement is uniquely defined
by the following loop, which should always be used as a source of
symmetry information in preference to the above space-group names.
They are only intended as comments.
;
_shelx_estimated_absorpt_t_min 0.937
_shelx_estimated_absorpt_t_max 0.952
_shelxl_version_number 2014/6

loop_
_space_group_symop_operation_xyz
'x, y, z'
'-x, -y, z+1/2'
'x+1/2, -y, z'
'-x+1/2, y, z+1/2'

loop_
_atom_site_label
_atom_site_type_symbol
_atom_site_fract_x
_atom_site_fract_y
_atom_site_fract_z
_atom_site_U_iso_or_equiv
_atom_site_adp_type
_atom_site_occupancy
_atom_site_site_symmetry_order
_atom_site_calc_flag
_atom_site_refinement_flags_posn
_atom_site_refinement_flags_adp
_atom_site_refinement_flags_occupancy
_atom_site_disorder_assembly
_atom_site_disorder_group
F1 F 0.2313(3) 0.5655(14) 0.38288(15) 0.072(2) Uani 1 1 d D . . . .
F2 F 0.2341(3) 0.6304(15) 0.44230(13) 0.082(3) Uani 1 1 d D . . . .
F3 F 0.2863(3) 0.8780(10) 0.4045(2) 0.084(3) Uani 1 1 d D . . . .
F4 F 0.3304(6) 0.6040(18) 0.4959(3) 0.116(3) Uani 0.75 1 d D . P A 1
F5 F 0.2973(5) 0.234(2) 0.4863(3) 0.116(3) Uani 0.75 1 d D . P A 1
F6 F 0.4053(4) 0.312(2) 0.5043(3) 0.116(3) Uani 0.75 1 d D . P A 1
F4' F 0.3849(14) 0.558(4) 0.5031(7) 0.116(3) Uani 0.25 1 d D . P A 2
F5' F 0.2836(6) 0.381(6) 0.4942(8) 0.116(3) Uani 0.25 1 d D . P A 2
F6' F 0.3816(15) 0.175(3) 0.4911(8) 0.116(3) Uani 0.25 1 d D . P A 2
O1 O 0.4284(3) 0.2649(11) 0.3903(2) 0.0394(16) Uani 1 1 d . . . . .
O2 O 0.5531(4) 0.4768(11) 0.3701(2) 0.0337(16) Uani 1 1 d . . . . .
C1 C 0.4828(7) 0.692(3) 0.3237(4) 0.068(4) Uani 1 1 d . . . . .
H1A H 0.4565 0.8425 0.3190 0.081 Uiso 1 1 calc R U . . .
H1B H 0.5229 0.6848 0.3061 0.081 Uiso 1 1 calc R U . . .
N2 N 0.4372(6) 0.493(3) 0.3173(3) 0.074(4) Uani 1 1 d D . . . .
C3 C 0.3727(6) 0.501(3) 0.3417(3) 0.057(3) Uani 1 1 d . . . . .
H3A H 0.3414 0.3635 0.3361 0.068 Uiso 1 1 calc R U . . .
H3B H 0.3460 0.6510 0.3372 0.068 Uiso 1 1 calc R U . . .
C3A C 0.3963(5) 0.4906(16) 0.3816(3) 0.033(2) Uani 1 1 d . . . . .
C4 C 0.3418(5) 0.5008(16) 0.4132(3) 0.033(2) Uani 1 1 d . . . . .
C5 C 0.3721(6) 0.398(2) 0.4419(3) 0.046(2) Uani 1 1 d . . . . .
C6 C 0.4443(5) 0.326(2) 0.4281(3) 0.044(2) Uani 1 1 d . . . . .
H6 H 0.4668 0.1928 0.4425 0.053 Uiso 1 1 calc R U . . .
C6A C 0.4891(6) 0.554(2) 0.4256(3) 0.051(3) Uani 1 1 d . . . . .
H6A H 0.4881 0.6512 0.4489 0.061 Uiso 1 1 calc R U . . .
C7 C 0.5670(6) 0.526(2) 0.4087(4) 0.048(3) Uani 1 1 d . . . . .
H7 H 0.5986 0.4086 0.4217 0.058 Uiso 1 1 calc R U . . .
C8 C 0.5958(6) 0.780(2) 0.4047(4) 0.059(3) Uani 1 1 d . . . . .
H8 H 0.6312 0.8527 0.4196 0.071 Uiso 1 1 calc R U . . .
C9 C 0.5616(6) 0.8792(19) 0.3764(4) 0.054(3) Uani 1 1 d . . . . .
H9 H 0.5681 1.0368 0.3670 0.065 Uiso 1 1 calc R U . . .
C9A C 0.5108(5) 0.6947(17) 0.3624(3) 0.044(2) Uani 1 1 d . . . . .
C9B C 0.4506(5) 0.6855(17) 0.3914(3) 0.031(2) Uani 1 1 d . . . . .
H9B H 0.4295 0.8452 0.3975 0.037 Uiso 1 1 calc R U . . .
C10 C 0.4148(10) 0.485(5) 0.2783(6) 0.127(9) Uani 1 1 d . . . . .
H10A H 0.4007 0.6481 0.2703 0.152 Uiso 1 1 calc R U . . .
H10B H 0.3728 0.3797 0.2761 0.152 Uiso 1 1 calc R U . . .
C11 C 0.4706(8) 0.396(4) 0.2533(3) 0.091(5) Uani 1 1 d D . . . .
C12 C 0.5169(8) 0.202(3) 0.2568(5) 0.096(6) Uani 1 1 d . . . . .
H12 H 0.5177 0.1191 0.2798 0.115 Uiso 1 1 calc R U . . .
C13 C 0.5601(9) 0.125(3) 0.2302(6) 0.086(5) Uani 1 1 d . . . . .
H13 H 0.5936 0.0029 0.2355 0.103 Uiso 1 1 calc R U . . .
C14 C 0.5572(8) 0.213(4) 0.1975(5) 0.091(6) Uani 1 1 d . . . . .
H14 H 0.5820 0.1386 0.1777 0.109 Uiso 1 1 calc R U . . .
C15 C 0.5194(10) 0.408(5) 0.1916(5) 0.121(9) Uani 1 1 d . . . . .
H15 H 0.5215 0.4845 0.1681 0.145 Uiso 1 1 calc R U . . .
C16 C 0.4754(13) 0.507(5) 0.2200(9) 0.148(11) Uani 1 1 d . . . . .
H16 H 0.4495 0.6504 0.2155 0.178 Uiso 1 1 calc R U . . .
C17 C 0.2724(3) 0.6444(12) 0.41088(16) 0.065(3) Uani 1 1 d D . . . .
C18 C 0.3516(4) 0.3886(18) 0.4831(2) 0.065(3) Uani 1 1 d D . . . .
F7 F 0.5480(3) 0.3992(10) 0.5959(2) 0.078(2) Uani 1 1 d D . . . .
F8 F 0.4940(4) 0.1717(15) 0.55587(14) 0.088(3) Uani 1 1 d D . . . .
F9 F 0.4913(3) 0.0809(13) 0.61446(15) 0.074(2) Uani 1 1 d D . . . .
F10 F 0.6014(5) 0.0927(16) 0.4977(3) 0.098(2) Uani 0.75 1 d D . P B 1
F11 F 0.6402(4) -0.2759(18) 0.4957(3) 0.098(2) Uani 0.75 1 d D . P B 1
F12 F 0.5326(4) -0.202(2) 0.5139(3) 0.098(2) Uani 0.75 1 d D . P B 1
F10' F 0.5712(13) 0.047(4) 0.4928(7) 0.098(2) Uani 0.25 1 d D . P B 2
F11' F 0.6610(8) -0.194(5) 0.4993(8) 0.098(2) Uani 0.25 1 d D . P B 2
F12' F 0.5556(12) -0.310(4) 0.5161(8) 0.098(2) Uani 0.25 1 d D . P B 2
O3 O 0.6873(4) -0.2214(13) 0.6052(2) 0.0414(17) Uani 1 1 d . . . . .
O4 O 0.8119(4) -0.0294(12) 0.6228(2) 0.0395(17) Uani 1 1 d . . . . .
C19 C 0.7489(7) 0.197(2) 0.6710(4) 0.062(4) Uani 1 1 d . . . . .
H19A H 0.7267 0.3561 0.6751 0.075 Uiso 1 1 calc R U . . .
H19B H 0.7892 0.1827 0.6884 0.075 Uiso 1 1 calc R U . . .
N20 N 0.6940(6) -0.001(3) 0.6798(2) 0.076(4) Uani 1 1 d D . . . .
C21 C 0.6329(6) 0.021(3) 0.6541(4) 0.053(3) Uani 1 1 d . . . . .
H21A H 0.6093 0.1770 0.6584 0.064 Uiso 1 1 calc R U . . .
H21B H 0.5983 -0.1076 0.6597 0.064 Uiso 1 1 calc R U . . .
C21A C 0.6543(5) 0.0037(18) 0.6142(3) 0.038(2) Uani 1 1 d . . . . .
C22 C 0.5988(5) 0.0232(19) 0.5831(3) 0.039(2) Uani 1 1 d . . . . .
C23 C 0.6275(6) -0.081(2) 0.5536(3) 0.051(3) Uani 1 1 d . . . . .
C24 C 0.7029(6) -0.173(2) 0.5675(3) 0.054(3) Uani 1 1 d . . . . .
H24 H 0.7235 -0.3094 0.5532 0.065 Uiso 1 1 calc R U . . .
C24A C 0.7488(5) 0.052(2) 0.5695(3) 0.040(2) Uani 1 1 d . . . . .
H24A H 0.7477 0.1492 0.5462 0.048 Uiso 1 1 calc R U . . .
C25 C 0.8251(5) 0.0179(19) 0.5852(3) 0.038(2) Uani 1 1 d . . . . .
H25 H 0.8546 -0.1044 0.5721 0.046 Uiso 1 1 calc R U . . .
C26 C 0.8574(6) 0.274(2) 0.5871(5) 0.065(4) Uani 1 1 d . . . . .
H26 H 0.8907 0.3443 0.5707 0.078 Uiso 1 1 calc R U . . .
C27 C 0.8271(6) 0.375(2) 0.6176(5) 0.066(4) Uani 1 1 d . . . . .
H27 H 0.8357 0.5291 0.6277 0.079 Uiso 1 1 calc R U . . .
C27A C 0.7764(6) 0.1841(18) 0.6317(3) 0.045(3) Uani 1 1 d . . . . .
C27B C 0.7135(5) 0.1847(18) 0.6034(3) 0.036(2) Uani 1 1 d . . . . .
H27B H 0.6955 0.3488 0.5973 0.044 Uiso 1 1 calc R U . . .
C28 C 0.6748(10) 0.005(5) 0.7163(4) 0.133(11) Uani 1 1 d . . . . .
H28A H 0.6322 -0.0964 0.7197 0.160 Uiso 1 1 calc R U . . .
H28B H 0.6618 0.1713 0.7229 0.160 Uiso 1 1 calc R U . . .
C29 C 0.7328(7) -0.083(3) 0.7435(2) 0.088(5) Uani 1 1 d D . . . .
C30 C 0.7749(8) -0.280(3) 0.7350(4) 0.093(6) Uani 1 1 d D . . . .
H30 H 0.7734 -0.3462 0.7108 0.111 Uiso 1 1 calc R U . . .
C31 C 0.8191(9) -0.380(3) 0.7615(4) 0.097(6) Uani 1 1 d D . . . .
H31 H 0.8483 -0.5127 0.7552 0.117 Uiso 1 1 calc R U . . .
C32 C 0.8209(7) -0.288(3) 0.7972(3) 0.083(5) Uani 1 1 d D . . . .
H32 H 0.8499 -0.3625 0.8154 0.099 Uiso 1 1 calc R U . . .
C33 C 0.7811(8) -0.089(3) 0.8069(4) 0.101(6) Uani 1 1 d D . . . .
H33 H 0.7842 -0.0181 0.8308 0.121 Uiso 1 1 calc R U . . .
C34 C 0.7365(8) 0.002(3) 0.7797(3) 0.089(6) Uani 1 1 d D . . . .
H34 H 0.7063 0.1318 0.7863 0.106 Uiso 1 1 calc R U . . .
C35 C 0.5327(3) 0.1701(12) 0.58727(15) 0.051(3) Uani 1 1 d D . . . .
C36 C 0.5999(4) -0.1214(17) 0.5149(2) 0.081(5) Uani 1 1 d D . . . .

loop_
_atom_site_aniso_label
_atom_site_aniso_U_11
_atom_site_aniso_U_22
_atom_site_aniso_U_33
_atom_site_aniso_U_23
_atom_site_aniso_U_13
_atom_site_aniso_U_12
F1 0.036(3) 0.129(7) 0.051(4) -0.003(4) -0.009(3) -0.008(4)
F2 0.034(4) 0.155(8) 0.056(4) -0.024(5) 0.007(3) 0.016(4)
F3 0.049(4) 0.056(5) 0.148(9) 0.002(5) 0.000(5) 0.022(3)
F4 0.094(5) 0.212(9) 0.044(4) 0.000(5) 0.029(3) 0.028(6)
F5 0.094(5) 0.212(9) 0.044(4) 0.000(5) 0.029(3) 0.028(6)
F6 0.094(5) 0.212(9) 0.044(4) 0.000(5) 0.029(3) 0.028(6)
F4' 0.094(5) 0.212(9) 0.044(4) 0.000(5) 0.029(3) 0.028(6)
F5' 0.094(5) 0.212(9) 0.044(4) 0.000(5) 0.029(3) 0.028(6)
F6' 0.094(5) 0.212(9) 0.044(4) 0.000(5) 0.029(3) 0.028(6)
O1 0.039(4) 0.030(3) 0.049(4) 0.000(3) 0.010(3) 0.009(3)
O2 0.043(4) 0.031(4) 0.027(4) -0.002(3) 0.002(3) 0.019(3)
C1 0.052(7) 0.096(10) 0.056(8) 0.031(7) 0.009(6) 0.026(8)
N2 0.057(7) 0.135(13) 0.031(6) 0.003(6) 0.007(4) -0.023(7)
C3 0.047(6) 0.098(10) 0.027(6) -0.003(5) 0.002(5) 0.005(6)
C3A 0.044(5) 0.029(5) 0.025(5) -0.001(3) -0.002(4) 0.007(4)
C4 0.030(4) 0.036(5) 0.032(5) 0.002(4) 0.005(4) 0.003(4)
C5 0.044(6) 0.054(7) 0.039(6) 0.004(5) 0.011(5) -0.007(5)
C6 0.041(6) 0.045(6) 0.047(6) 0.017(5) 0.003(5) 0.005(5)
C6A 0.048(6) 0.083(8) 0.021(5) -0.008(5) -0.001(4) -0.030(6)
C7 0.044(6) 0.053(7) 0.048(7) -0.003(5) 0.002(5) 0.004(5)
C8 0.033(6) 0.059(7) 0.085(9) -0.026(7) 0.019(6) -0.020(5)
C9 0.042(6) 0.025(5) 0.095(10) -0.001(5) 0.017(6) 0.001(5)
C9A 0.041(6) 0.029(5) 0.063(7) 0.014(5) 0.004(5) 0.006(4)
C9B 0.027(5) 0.026(5) 0.039(5) -0.003(4) 0.007(4) -0.002(4)
C10 0.072(10) 0.23(3) 0.084(13) 0.038(15) 0.007(10) 0.068(14)
C11 0.058(9) 0.140(16) 0.075(11) 0.004(11) 0.014(8) 0.001(10)
C12 0.064(9) 0.120(13) 0.104(13) 0.076(11) -0.007(9) -0.028(10)
C13 0.073(10) 0.063(10) 0.120(16) 0.004(9) 0.016(10) 0.012(8)
C14 0.050(8) 0.140(17) 0.083(12) -0.042(12) 0.005(8) -0.031(10)
C15 0.080(11) 0.22(3) 0.063(11) 0.068(14) 0.008(9) 0.031(15)
C16 0.118(17) 0.14(2) 0.19(3) 0.061(19) 0.030(19) 0.053(16)
C17 0.027(4) 0.086(7) 0.083(6) 0.024(5) 0.004(4) 0.007(4)
C18 0.027(4) 0.086(7) 0.083(6) 0.024(5) 0.004(4) 0.007(4)
F7 0.047(4) 0.063(5) 0.124(7) -0.009(5) -0.005(4) 0.015(3)
F8 0.048(4) 0.148(8) 0.070(5) 0.016(5) -0.023(4) 0.018(5)
F9 0.039(3) 0.126(7) 0.058(4) 0.007(5) 0.007(3) 0.013(4)
F10 0.071(4) 0.162(7) 0.061(4) -0.032(4) -0.024(3) 0.005(4)
F11 0.071(4) 0.162(7) 0.061(4) -0.032(4) -0.024(3) 0.005(4)
F12 0.071(4) 0.162(7) 0.061(4) -0.032(4) -0.024(3) 0.005(4)
F10' 0.071(4) 0.162(7) 0.061(4) -0.032(4) -0.024(3) 0.005(4)
F11' 0.071(4) 0.162(7) 0.061(4) -0.032(4) -0.024(3) 0.005(4)
F12' 0.071(4) 0.162(7) 0.061(4) -0.032(4) -0.024(3) 0.005(4)
O3 0.046(4) 0.035(4) 0.044(4) -0.006(3) 0.001(3) -0.001(3)
O4 0.044(4) 0.039(4) 0.035(4) 0.000(3) -0.004(3) -0.005(3)
C19 0.046(6) 0.075(8) 0.066(8) -0.041(7) -0.017(6) 0.015(6)
N20 0.042(5) 0.149(13) 0.036(6) 0.003(6) -0.013(4) -0.003(7)
C21 0.030(5) 0.089(9) 0.040(7) 0.004(6) -0.006(5) 0.004(6)
C21A 0.034(5) 0.047(6) 0.033(6) -0.004(4) 0.001(4) 0.011(4)
C22 0.032(5) 0.050(6) 0.034(6) -0.004(4) -0.004(4) 0.007(4)
C23 0.041(6) 0.077(8) 0.035(6) -0.003(6) -0.008(5) -0.005(6)
C24 0.057(7) 0.061(7) 0.045(6) -0.009(6) 0.001(5) 0.016(6)
C24A 0.030(5) 0.055(6) 0.035(5) 0.005(5) -0.003(4) 0.023(5)
C25 0.027(5) 0.050(6) 0.037(6) -0.004(4) -0.004(4) 0.008(4)
C26 0.047(7) 0.056(7) 0.091(10) 0.040(7) -0.002(7) -0.003(6)
C27 0.050(7) 0.037(6) 0.111(12) 0.010(7) -0.040(8) -0.017(5)
C27A 0.039(5) 0.033(5) 0.065(7) 0.000(5) -0.023(5) 0.004(4)
C27B 0.032(5) 0.032(5) 0.045(6) 0.002(4) -0.008(4) 0.002(4)
C28 0.087(11) 0.28(3) 0.028(8) -0.032(11) -0.014(7) 0.039(16)
C29 0.046(7) 0.161(16) 0.056(9) 0.015(10) -0.021(6) 0.013(9)
C30 0.070(9) 0.137(15) 0.071(10) -0.056(10) -0.005(8) 0.011(10)
C31 0.104(13) 0.087(11) 0.101(14) -0.032(10) -0.017(10) 0.057(10)
C32 0.057(9) 0.100(13) 0.090(11) 0.035(10) -0.001(8) -0.011(8)
C33 0.088(11) 0.152(18) 0.063(10) -0.040(11) -0.007(9) -0.002(12)
C34 0.107(11) 0.126(13) 0.033(7) -0.009(7) 0.011(7) 0.068(10)
C35 0.040(6) 0.058(7) 0.055(7) 0.007(5) -0.011(5) -0.002(5)
C36 0.028(6) 0.125(14) 0.090(10) -0.027(10) 0.012(6) -0.016(8)

loop_
_atom_type_symbol
_atom_type_description
_atom_type_scat_dispersion_real
_atom_type_scat_dispersion_imag
_atom_type_scat_source
C C 0.0070 0.0030 'International Tables Vol C Tables 4.2.6.8 and 6.1.1.4'
H H 0.0000 0.0000 'International Tables Vol C Tables 4.2.6.8 and 6.1.1.4'
N N 0.0130 0.0070 'International Tables Vol C Tables 4.2.6.8 and 6.1.1.4'
O O 0.0210 0.0120 'International Tables Vol C Tables 4.2.6.8 and 6.1.1.4'
F F 0.0330 0.0200 'International Tables Vol C Tables 4.2.6.8 and 6.1.1.4'

loop_
_geom_angle_atom_site_label_1
_geom_angle_atom_site_label_2
_geom_angle_atom_site_label_3
_geom_angle
C3A O1 C6 95.2(7)
C7 O2 C9A 97.2(8)
N2 C1 C9A 112.0(10)
N2 C1 H1A 109.2
C9A C1 H1A 109.2
N2 C1 H1B 109.2
C9A C1 H1B 109.2
H1A C1 H1B 107.9
C1 N2 C10 110.8(14)
C1 N2 C3 111.9(11)
C10 N2 C3 109.1(12)
N2 C3 C3A 108.5(9)
N2 C3 H3A 110.0
C3A C3 H3A 110.0
N2 C3 H3B 110.0
C3A C3 H3B 110.0
H3A C3 H3B 108.4
O1 C3A C3 111.6(9)
O1 C3A C9B 106.8(7)
C3 C3A C9B 112.9(9)
O1 C3A C4 98.9(7)
C3 C3A C4 120.5(9)
C9B C3A C4 104.6(8)
C5 C4 C3A 106.0(8)
C5 C4 C17 129.9(9)
C3A C4 C17 123.4(8)
C4 C5 C6 104.5(9)
C4 C5 C18 131.7(10)
C6 C5 C18 122.7(9)
O1 C6 C5 100.8(8)
O1 C6 C6A 104.9(8)
C5 C6 C6A 107.3(9)
O1 C6 H6 114.2
C5 C6 H6 114.2
C6A C6 H6 114.2
C6 C6A C7 116.5(11)
C6 C6A C9B 99.9(8)
C7 C6A C9B 99.7(8)
C6 C6A H6A 113.0
C7 C6A H6A 113.0
C9B C6A H6A 113.0
O2 C7 C8 98.5(10)
O2 C7 C6A 102.7(8)
C8 C7 C6A 105.8(9)
O2 C7 H7 115.9
C8 C7 H7 115.9
C6A C7 H7 115.9
C9 C8 C7 106.7(10)
C9 C8 H8 126.7
C7 C8 H8 126.7
C8 C9 C9A 106.6(9)
C8 C9 H9 126.7
C9A C9 H9 126.7
O2 C9A C1 111.0(10)
O2 C9A C9 98.8(8)
C1 C9A C9 123.5(11)
O2 C9A C9B 104.1(8)
C1 C9A C9B 111.8(9)
C9 C9A C9B 105.4(9)
C3A C9B C9A 111.1(8)
C3A C9B C6A 99.0(8)
C9A C9B C6A 101.7(7)
C3A C9B H9B 114.5
C9A C9B H9B 114.5
C6A C9B H9B 114.5
N2 C10 C11 112.9(13)
N2 C10 H10A 109.0
C11 C10 H10A 109.0
N2 C10 H10B 109.0
C11 C10 H10B 109.0
H10A C10 H10B 107.8
C16 C11 C12 113.2(15)
C16 C11 C10 115.7(19)
C12 C11 C10 130.9(17)
C13 C12 C11 124.6(14)
C13 C12 H12 117.7
C11 C12 H12 117.7
C14 C13 C12 121.1(17)
C14 C13 H13 119.4
C12 C13 H13 119.4
C13 C14 C15 119.2(17)
C13 C14 H14 120.4
C15 C14 H14 120.4
C14 C15 C16 121.2(17)
C14 C15 H15 119.4
C16 C15 H15 119.4
C11 C16 C15 119.7(19)
C11 C16 H16 120.1
C15 C16 H16 120.1
F2 C17 F3 107.7(4)
F2 C17 F1 107.6(4)
F3 C17 F1 107.5(4)
F2 C17 C4 112.5(6)
F3 C17 C4 110.2(6)
F1 C17 C4 111.3(6)
F6 C18 F5 109.0(5)
F5' C18 F4' 108.2(5)
F6 C18 F4 108.3(5)
F5 C18 F4 108.3(4)
F5' C18 F6' 108.0(5)
F4' C18 F6' 107.9(5)
F6 C18 C5 111.8(8)
F5 C18 C5 107.2(8)
F5' C18 C5 121.9(14)
F4' C18 C5 112.2(12)
F4 C18 C5 112.1(8)
F6' C18 C5 97.4(13)
C24 O3 C21A 98.0(8)
C27A O4 C25 98.4(8)
C27A C19 N20 112.8(9)
C27A C19 H19A 109.0
N20 C19 H19A 109.0
C27A C19 H19B 109.0
N20 C19 H19B 109.0
H19A C19 H19B 107.8
C28 N20 C21 113.2(12)
C28 N20 C19 110.9(15)
C21 N20 C19 109.4(10)
N20 C21 C21A 112.7(9)
N20 C21 H21A 109.1
C21A C21 H21A 109.1
N20 C21 H21B 109.1
C21A C21 H21B 109.1
H21A C21 H21B 107.8
O3 C21A C21 112.9(9)
O3 C21A C22 101.1(8)
C21 C21A C22 120.8(8)
O3 C21A C27B 101.3(8)
C21 C21A C27B 113.1(9)
C22 C21A C27B 105.2(8)
C23 C22 C35 131.3(10)
C23 C22 C21A 106.0(9)
C35 C22 C21A 122.1(8)
C22 C23 C36 131.8(10)
C22 C23 C24 104.6(9)
C36 C23 C24 123.6(9)
O3 C24 C24A 103.3(9)
O3 C24 C23 100.3(9)
C24A C24 C23 105.1(9)
O3 C24 H24 115.4
C24A C24 H24 115.4
C23 C24 H24 115.4
C24 C24A C25 116.2(9)
C24 C24A C27B 100.4(8)
C25 C24A C27B 99.7(8)
C24 C24A H24A 113.0
C25 C24A H24A 113.0
C27B C24A H24A 113.0
O4 C25 C26 101.5(9)
O4 C25 C24A 102.2(8)
C26 C25 C24A 105.4(8)
O4 C25 H25 115.3
C26 C25 H25 115.3
C24A C25 H25 115.3
C27 C26 C25 104.4(10)
C27 C26 H26 127.8
C25 C26 H26 127.8
C26 C27 C27A 104.3(11)
C26 C27 H27 127.8
C27A C27 H27 127.8
O4 C27A C19 114.8(10)
O4 C27A C27 102.4(10)
C19 C27A C27 119.8(11)
O4 C27A C27B 102.5(8)
C19 C27A C27B 110.5(9)
C27 C27A C27B 105.0(9)
C21A C27B C27A 112.4(9)
C21A C27B C24A 101.3(8)
C27A C27B C24A 100.5(8)
C21A C27B H27B 113.7
C27A C27B H27B 113.7
C24A C27B H27B 113.8
N20 C28 C29 114.5(14)
N20 C28 H28A 108.6
C29 C28 H28A 108.6
N20 C28 H28B 108.6
C29 C28 H28B 108.6
H28A C28 H28B 107.6
C30 C29 C34 116.6(10)
C30 C29 C28 120.9(12)
C34 C29 C28 121.5(12)
C29 C30 C31 120.7(11)
C29 C30 H30 119.7
C31 C30 H30 119.7
C32 C31 C30 120.3(12)
C32 C31 H31 119.8
C30 C31 H31 119.8
C33 C32 C31 121.2(13)
C33 C32 H32 119.4
C31 C32 H32 119.4
C32 C33 C34 116.3(13)
C32 C33 H33 121.8
C34 C33 H33 121.8
C33 C34 C29 124.7(11)
C33 C34 H34 117.7
C29 C34 H34 117.7
F7 C35 F8 107.7(4)
F7 C35 F9 107.8(4)
F8 C35 F9 107.4(4)
F7 C35 C22 111.2(6)
F8 C35 C22 111.7(7)
F9 C35 C22 110.8(7)
F11 C36 F10 108.5(5)
F12' C36 F10' 108.2(5)
F12' C36 F11' 108.1(5)
F10' C36 F11' 107.9(5)
F11 C36 F12 107.8(5)
F10 C36 F12 107.7(5)
F11 C36 C23 112.2(8)
F12' C36 C23 107.7(14)
F10 C36 C23 106.7(8)
F10' C36 C23 125.7(15)
F11' C36 C23 97.9(13)
F12 C36 C23 113.6(8)

loop_
_geom_bond_atom_site_label_1
_geom_bond_atom_site_label_2
_geom_bond_distance
F1 C17 1.348(4)
F2 C17 1.347(4)
F3 C17 1.348(4)
F4 C18 1.346(4)
F5 C18 1.343(4)
F6 C18 1.340(4)
F4' C18 1.346(4)
F5' C18 1.345(4)
F6' C18 1.348(4)
O1 C3A 1.431(11)
O1 C6 1.436(13)
O2 C7 1.445(14)
O2 C9A 1.481(11)
C1 N2 1.422(19)
C1 C9A 1.493(17)
C1 H1A 0.9900
C1 H1B 0.9900
N2 C10 1.47(2)
N2 C3 1.505(15)
C3 C3A 1.509(16)
C3 H3A 0.9900
C3 H3B 0.9900
C3A C9B 1.535(13)
C3A C4 1.538(13)
C4 C5 1.316(15)
C4 C17 1.539(11)
C5 C6 1.508(15)
C5 C18 1.539(13)
C6 C6A 1.532(15)
C6 H6 1.0000
C6A C7 1.601(16)
C6A C9B 1.611(15)
C6A H6A 1.0000
C7 C8 1.524(16)
C7 H7 1.0000
C8 C9 1.329(19)
C8 H8 0.9500
C9 C9A 1.495(15)
C9 H9 0.9500
C9A C9B 1.546(14)
C9B H9B 1.0000
C10 C11 1.47(2)
C10 H10A 0.9900
C10 H10B 0.9900
C11 C16 1.36(3)
C11 C12 1.40(2)
C12 C13 1.33(2)
C12 H12 0.9500
C13 C14 1.28(2)
C13 H13 0.9500
C14 C15 1.32(3)
C14 H14 0.9500
C15 C16 1.43(3)
C15 H15 0.9500
C16 H16 0.9500
F7 C35 1.346(4)
F8 C35 1.348(4)
F9 C35 1.349(4)
F10 C36 1.346(4)
F11 C36 1.342(4)
F12 C36 1.350(4)
F10' C36 1.346(4)
F11' C36 1.348(4)
F12' C36 1.346(4)
O3 C24 1.417(14)
O3 C21A 1.439(12)
O4 C27A 1.403(12)
O4 C25 1.404(14)
C19 C27A 1.515(18)
C19 N20 1.551(19)
C19 H19A 0.9900
C19 H19B 0.9900
N20 C28 1.366(19)
N20 C21 1.486(13)
C21 C21A 1.500(16)
C21 H21A 0.9900
C21 H21B 0.9900
C21A C22 1.541(14)
C21A C27B 1.556(15)
C22 C23 1.328(16)
C22 C35 1.501(12)
C23 C36 1.505(13)
C23 C24 1.595(16)
C24 C24A 1.527(17)
C24 H24 1.0000
C24A C25 1.560(13)
C24A C27B 1.576(15)
C24A H24A 1.0000
C25 C26 1.553(17)
C25 H25 1.0000
C26 C27 1.36(2)
C26 H26 0.9500
C27 C27A 1.518(17)
C27 H27 0.9500
C27A C27B 1.568(13)
C27B H27B 1.0000
C28 C29 1.55(2)
C28 H28A 0.9900
C28 H28B 0.9900
C29 C30 1.389(4)
C29 C34 1.391(4)
C30 C31 1.390(4)
C30 H30 0.9500
C31 C32 1.387(4)
C31 H31 0.9500
C32 C33 1.385(4)
C32 H32 0.9500
C33 C34 1.390(4)
C33 H33 0.9500
C34 H34 0.9500

loop_
_geom_torsion_atom_site_label_1
_geom_torsion_atom_site_label_2
_geom_torsion_atom_site_label_3
_geom_torsion_atom_site_label_4
_geom_torsion
C9A C1 N2 C10 -175.8(11)
C9A C1 N2 C3 62.3(14)
C1 N2 C3 C3A -61.3(15)
C10 N2 C3 C3A 175.8(14)
C6 O1 C3A C3 178.6(9)
C6 O1 C3A C9B 54.8(9)
C6 O1 C3A C4 -53.5(8)
N2 C3 C3A O1 -66.0(13)
N2 C3 C3A C9B 54.3(14)
N2 C3 C3A C4 178.8(10)
O1 C3A C4 C5 34.4(10)
C3 C3A C4 C5 156.1(11)
C9B C3A C4 C5 -75.6(10)
O1 C3A C4 C17 -154.6(8)
C3 C3A C4 C17 -33.0(14)
C9B C3A C4 C17 95.4(10)
C3A C4 C5 C6 0.1(11)
C17 C4 C5 C6 -170.0(9)
C3A C4 C5 C18 167.8(10)
C17 C4 C5 C18 -2.3(19)
C3A O1 C6 C5 55.0(8)
C3A O1 C6 C6A -56.4(9)
C4 C5 C6 O1 -34.7(11)
C18 C5 C6 O1 156.2(9)
C4 C5 C6 C6A 74.8(11)
C18 C5 C6 C6A -94.3(11)
O1 C6 C6A C7 -69.2(11)
C5 C6 C6A C7 -175.8(9)
O1 C6 C6A C9B 36.9(10)
C5 C6 C6A C9B -69.7(10)
C9A O2 C7 C8 -51.9(9)
C9A O2 C7 C6A 56.5(9)
C6 C6A C7 O2 69.9(11)
C9B C6A C7 O2 -36.4(10)
C6 C6A C7 C8 172.7(10)
C9B C6A C7 C8 66.4(11)
O2 C7 C8 C9 33.2(11)
C6A C7 C8 C9 -72.7(12)
C7 C8 C9 C9A 0.5(12)
C7 O2 C9A C1 -176.0(9)
C7 O2 C9A C9 52.9(9)
C7 O2 C9A C9B -55.6(9)
N2 C1 C9A O2 61.4(12)
N2 C1 C9A C9 178.1(10)
N2 C1 C9A C9B -54.4(13)
C8 C9 C9A O2 -33.2(11)
C8 C9 C9A C1 -155.6(11)
C8 C9 C9A C9B 74.2(10)
O1 C3A C9B C9A 74.5(10)
C3 C3A C9B C9A -48.5(11)
C4 C3A C9B C9A 178.7(7)
O1 C3A C9B C6A -31.8(9)
C3 C3A C9B C6A -154.8(9)
C4 C3A C9B C6A 72.4(8)
O2 C9A C9B C3A -73.1(10)
C1 C9A C9B C3A 46.8(12)
C9 C9A C9B C3A -176.5(8)
O2 C9A C9B C6A 31.5(10)
C1 C9A C9B C6A 151.4(10)
C9 C9A C9B C6A -72.0(10)
C6 C6A C9B C3A -3.1(9)
C7 C6A C9B C3A 116.2(8)
C6 C6A C9B C9A -117.0(9)
C7 C6A C9B C9A 2.3(10)
C1 N2 C10 C11 76(2)
C3 N2 C10 C11 -160.5(18)
N2 C10 C11 C16 -141(2)
N2 C10 C11 C12 44(3)
C16 C11 C12 C13 -2(3)
C10 C11 C12 C13 172(2)
C11 C12 C13 C14 -7(3)
C12 C13 C14 C15 11(3)
C13 C14 C15 C16 -7(3)
C12 C11 C16 C15 6(3)
C10 C11 C16 C15 -169(2)
C14 C15 C16 C11 -2(4)
C5 C4 C17 F2 -9.9(13)
C3A C4 C17 F2 -178.5(7)
C5 C4 C17 F3 110.2(11)
C3A C4 C17 F3 -58.4(10)
C5 C4 C17 F1 -130.6(11)
C3A C4 C17 F1 60.7(10)
C4 C5 C18 F6 -165.4(12)
C6 C5 C18 F6 0.5(13)
C4 C5 C18 F5 75.2(14)
C6 C5 C18 F5 -118.9(10)
C4 C5 C18 F5' 35(2)
C6 C5 C18 F5' -159.2(17)
C4 C5 C18 F4' -95.6(19)
C6 C5 C18 F4' 70.3(18)
C4 C5 C18 F4 -43.6(14)
C6 C5 C18 F4 122.3(10)
C4 C5 C18 F6' 151.6(18)
C6 C5 C18 F6' -42.6(17)
C27A C19 N20 C28 175.1(13)
C27A C19 N20 C21 -59.4(14)
C28 N20 C21 C21A -177.6(17)
C19 N20 C21 C21A 58.1(14)
C24 O3 C21A C21 -177.5(9)
C24 O3 C21A C22 52.0(9)
C24 O3 C21A C27B -56.1(9)
N20 C21 C21A O3 60.4(14)
N20 C21 C21A C22 -179.8(11)
N20 C21 C21A C27B -53.9(14)
O3 C21A C22 C23 -32.9(11)
C21 C21A C22 C23 -158.3(12)
C27B C21A C22 C23 72.2(11)
O3 C21A C22 C35 155.7(9)
C21 C21A C22 C35 30.3(15)
C27B C21A C22 C35 -99.2(10)
C35 C22 C23 C36 -10(2)
C21A C22 C23 C36 179.4(12)
C35 C22 C23 C24 171.6(10)
C21A C22 C23 C24 1.2(12)
C21A O3 C24 C24A 57.9(9)
C21A O3 C24 C23 -50.4(10)
C22 C23 C24 O3 31.2(12)
C36 C23 C24 O3 -147.2(10)
C22 C23 C24 C24A -75.7(11)
C36 C23 C24 C24A 105.9(12)
O3 C24 C24A C25 71.2(11)
C23 C24 C24A C25 175.9(9)
O3 C24 C24A C27B -35.1(9)
C23 C24 C24A C27B 69.6(9)
C27A O4 C25 C26 49.5(9)
C27A O4 C25 C24A -59.3(9)
C24 C24A C25 O4 -69.9(11)
C27B C24A C25 O4 36.8(9)
C24 C24A C25 C26 -175.6(10)
C27B C24A C25 C26 -68.9(11)
O4 C25 C26 C27 -29.3(11)
C24A C25 C26 C27 76.9(11)
C25 C26 C27 C27A -2.3(12)
C25 O4 C27A C19 176.7(9)
C25 O4 C27A C27 -51.8(9)
C25 O4 C27A C27B 57.0(9)
N20 C19 C27A O4 -61.3(12)
N20 C19 C27A C27 176.1(10)
N20 C19 C27A C27B 53.9(13)
C26 C27 C27A O4 33.6(11)
C26 C27 C27A C19 162.0(11)
C26 C27 C27A C27B -73.2(11)
O3 C21A C27B C27A -73.4(10)
C21 C21A C27B C27A 47.8(12)
C22 C21A C27B C27A -178.3(8)
O3 C21A C27B C24A 33.0(9)
C21 C21A C27B C24A 154.2(9)
C22 C21A C27B C24A -71.9(8)
O4 C27A C27B C21A 75.2(10)
C19 C27A C27B C21A -47.6(12)
C27 C27A C27B C21A -178.1(10)
O4 C27A C27B C24A -31.8(10)
C19 C27A C27B C24A -154.5(10)
C27 C27A C27B C24A 74.9(11)
C24 C24A C27B C21A 0.7(9)
C25 C24A C27B C21A -118.5(9)
C24 C24A C27B C27A 116.3(8)
C25 C24A C27B C27A -2.8(10)
C21 N20 C28 C29 164.9(17)
C19 N20 C28 C29 -72(2)
N20 C28 C29 C30 -40(3)
N20 C28 C29 C34 152(2)
C34 C29 C30 C31 -1(3)
C28 C29 C30 C31 -170.1(19)
C29 C30 C31 C32 1(3)
C30 C31 C32 C33 -3(3)
C31 C32 C33 C34 4(3)
C32 C33 C34 C29 -4(3)
C30 C29 C34 C33 3(3)
C28 C29 C34 C33 172(2)
C23 C22 C35 F7 -112.9(13)
C21A C22 C35 F7 56.1(11)
C23 C22 C35 F8 7.5(15)
C21A C22 C35 F8 176.5(8)
C23 C22 C35 F9 127.2(12)
C21A C22 C35 F9 -63.8(10)
C22 C23 C36 F11 -167.5(13)
C24 C23 C36 F11 10.4(14)
C22 C23 C36 F12' -78.6(19)
C24 C23 C36 F12' 99.3(17)
C22 C23 C36 F10 73.7(15)
C24 C23 C36 F10 -108.4(12)
C22 C23 C36 F10' 51(2)
C24 C23 C36 F10' -131.5(18)
C22 C23 C36 F11' 169.5(19)
C24 C23 C36 F11' -12.7(18)
C22 C23 C36 F12 -44.8(17)
C24 C23 C36 F12 133.1(10)
